data_7042687
loop_
_publ_author_name
'Peschke, Simon'
'Gamperl, Lisa'
'Weippert, Valentin'
'Johrendt, Dirk'

_publ_section_title
;
 Flux Synthesis, Crystal Structures, and Physical Properties of New
 Lanthanum Vanadium Oxyselenides
;
_journal_name_full 'Dalton Trans.'
_journal_paper_doi 10.1039/C7DT00779E
_journal_year 2017
_chemical_compound_source 'see text'
_chemical_formula_moiety 'La5 O7 Se6 V3'
_chemical_formula_sum 'La5 O7 Se6 V3'
_chemical_formula_weight 1433.13
_space_group_IT_number 59
_symmetry_cell_setting orthorhombic
_symmetry_Int_Tables_number 59
_symmetry_space_group_name_Hall 'P 2 2ab -1ab'
_symmetry_space_group_name_H-M 'P m m n :1'
_atom_sites_solution_hydrogens ' .'
_atom_sites_solution_primary ' ?'
_atom_sites_solution_secondary ' ?'
_audit_update_record
;
2017-03-02 deposited with the CCDC.
2017-03-31 downloaded from the CCDC.
;
_cell_angle_alpha 90
_cell_angle_beta 90
_cell_angle_gamma 90
_cell_formula_units_Z 2
_cell_length_a 18.1736(2)
_cell_length_b 3.9112(7)
_cell_length_c 10.4670(12)
_cell_measurement_reflns_used 8264
_cell_measurement_temperature 293
_cell_measurement_theta_max 34.91
_cell_measurement_theta_min 2.97
_cell_volume 744.00(16)
_computing_publication_material 'PLATON (Spek, 2003)'
_diffrn_ambient_temperature 293
_diffrn_measured_fraction_theta_full 1.000
_diffrn_measured_fraction_theta_max 1.000
_diffrn_measurement_device_type 'Bruker CCD'
_diffrn_radiation_probe x-ray
_diffrn_radiation_type MoK\a
_diffrn_radiation_wavelength 0.71073
_diffrn_reflns_av_R_equivalents 0.0586
_diffrn_reflns_av_sigmaI/netI 0.0354
_diffrn_reflns_limit_h_max 29
_diffrn_reflns_limit_h_min -28
_diffrn_reflns_limit_k_max 5
_diffrn_reflns_limit_k_min -6
_diffrn_reflns_limit_l_max 16
_diffrn_reflns_limit_l_min -16
_diffrn_reflns_number 20542
_diffrn_reflns_reduction_process
;
;
_diffrn_reflns_theta_full 35.00
_diffrn_reflns_theta_max 35.00
_diffrn_reflns_theta_min 2.97
_exptl_absorpt_coefficient_mu 30.507
_exptl_absorpt_correction_T_max 0.7469
_exptl_absorpt_correction_T_min 0.5453
_exptl_absorpt_correction_type numerical
_exptl_crystal_density_diffrn 6.397
_exptl_crystal_density_method 'Not Measured'
_exptl_crystal_F_000 1228
_exptl_crystal_size_max 0.05
_exptl_crystal_size_mid 0.01
_exptl_crystal_size_min 0.005
_refine_diff_density_max 2.440
_refine_diff_density_min -2.960
_refine_ls_extinction_method none
_refine_ls_goodness_of_fit_ref 1.260
_refine_ls_hydrogen_treatment ' .'
_refine_ls_number_parameters 69
_refine_ls_number_reflns 1514
_refine_ls_number_restraints 0
_refine_ls_R_factor_all 0.0355
_refine_ls_R_factor_gt 0.0230
_refine_ls_shift/su_max 0.048
_refine_ls_shift/su_mean 0.014
_refine_ls_structure_factor_coef Fsqd
_refine_ls_weighting_details W=1/(\S^2^(I)+0.0004I^2^)
_refine_ls_weighting_scheme sigma
_refine_ls_wR_factor_gt 0.0474
_refine_ls_wR_factor_ref 0.0499
_reflns_number_gt 1233
_reflns_number_total 1514
_reflns_threshold_expression i>3\s(i)
_cod_data_source_file c7dt00779e2.cif
_cod_data_source_block I
_cod_depositor_comments
;
The following automatic conversions were performed:

'_symmetry_cell_setting' value 'Orthorhombic' changed to
'orthorhombic' according to
/home/data/users/saulius/crontab/automatic-downloads/rss-feeds/RSC/lib/dictionaries/cif_core.dic
dictionary named 'cif_core.dic' version 2.4.2 from 2011-04-26.

Automatic conversion script
Id: cif_fix_values 4973 2017-02-22 13:04:09Z antanas 
;
_cod_original_sg_symbol_H-M 'P m m n:1'
_cod_database_code 7042687

loop_
_symmetry_equiv_pos_site_id
_symmetry_equiv_pos_as_xyz
1 x,y,z
2 -x,-y,z
3 1/2+x,1/2-y,-z
4 1/2-x,1/2+y,-z
5 1/2-x,1/2-y,-z
6 1/2+x,1/2+y,-z
7 -x,y,z
8 x,-y,z

loop_
_atom_site_aniso_label
_atom_site_aniso_U_11
_atom_site_aniso_U_22
_atom_site_aniso_U_33
_atom_site_aniso_U_23
_atom_site_aniso_U_13
_atom_site_aniso_U_12
La1 0.0063(2) 0.0037(2) 0.0078(2) 0.0000 0.0006(1) 0.0000
La2 0.0052(2) 0.0041(2) 0.0063(2) 0.0000 0.0000 0.0000
La3 0.0073(2) 0.0054(2) 0.0067(2) 0.0000 -0.0015(1) 0.0000
Se1 0.0078(4) 0.0058(4) 0.0051(4) 0.0000 0.0000 0.0000
Se2 0.0070(4) 0.0063(4) 0.0049(4) 0.0000 0.0000 0.0000
Se3 0.0066(3) 0.0052(3) 0.0058(3) 0.0000 -0.0005(2) 0.0000
Se4 0.0065(3) 0.0062(3) 0.0056(3) 0.0000 0.0004(2) 0.0000
V1 0.0051(6) 0.0083(7) 0.0075(7) 0.0000 0.0000 0.0000
V2 0.0060(5) 0.0075(5) 0.0046(4) 0.0000 -0.0014(4) 0.0000
O1 0.0054(19) 0.007(2) 0.011(2) 0.0000 0.0019(16) 0.0000
O2 0.008(3) 0.008(3) 0.003(3) 0.0000 0.0000 0.0000
O3 0.0087(19) 0.006(2) 0.008(2) 0.0000 0.0016(16) 0.0000
O4 0.007(2) 0.010(2) 0.013(2) 0.0000 -0.0003(17) 0.0000

loop_
_atom_site_label
_atom_site_type_symbol
_atom_site_thermal_displace_type
_atom_site_fract_x
_atom_site_fract_y
_atom_site_fract_z
_atom_site_occupancy
_atom_site_U_iso_or_equiv
_atom_site_calc_flag
La1 La Uani 0.38513(18) 0.50000 0.02065(3) 1.000 0.0059(1) d
La2 La Uani 0.50000 0.00000 0.77400(5) 1.000 0.0052(1) d
La3 La Uani 0.16538(18) 0.50000 0.58979(3) 1.000 0.0065(1) d
Se1 Se Uani 0.50000 0.00000 0.13860(8) 1.000 0.0062(2) d
Se2 Se Uani 0.00000 0.50000 0.53406(8) 1.000 0.0061(2) d
Se3 Se Uani 0.11792(3) 0.00000 0.35777(6) 1.000 0.0059(2) d
Se4 Se Uani 0.23446(3) 0.50000 0.85714(6) 1.000 0.0061(2) d
V1 V Uani 0.00000 0.00000 0.68956(14) 1.000 0.0070(4) d
V2 V Uani 0.30649(5) 0.00000 0.74997(9) 1.000 0.0060(3) d
O1 O Uani 0.24800(2) 0.00000 0.60420(4) 1.000 0.0078(11) d
O2 O Uani 0.50000 0.50000 0.90030(5) 1.000 0.0063(17) d
O3 O Uani 0.37820(2) 0.00000 0.88470(4) 1.000 0.0076(11) d
O4 O Uani 0.09930(2) 0.00000 0.70900(4) 1.000 0.0100(12) d

loop_
_atom_type_symbol
_atom_type_description
_atom_type_scat_dispersion_real
_atom_type_scat_dispersion_imag
_atom_type_scat_source
La La -0.2871 2.4523 ' International Tables Vol C Tables 4.2.6.8 and 6.1.1.4'
O O 0.0106 0.0060 ' International Tables Vol C Tables 4.2.6.8 and 6.1.1.4'
Se Se -0.0929 2.2259 ' International Tables Vol C Tables 4.2.6.8 and 6.1.1.4'
V V 0.3005 0.5294 ' International Tables Vol C Tables 4.2.6.8 and 6.1.1.4'

loop_
_geom_angle_atom_site_label_1
_geom_angle_atom_site_label_2
_geom_angle_atom_site_label_3
_geom_angle
_geom_angle_site_symmetry_1
_geom_angle_site_symmetry_3
_geom_angle_publ_flag
Se1 La1 Se4 141.10(3) . 1_554 yes
Se1 La1 O2 68.35(7) . 1_554 yes
Se1 La1 O3 76.16(4) . 1_554 yes
Se1 La1 O3 140.76(12) . 1_564 yes
Se1 La1 Se1 77.76(7) . 1_565 yes
Se1 La1 Se4 85.00(1) . 4_546 yes
Se1 La1 Se4 133.01(2) . 4_556 yes
Se1 La1 O4 62.55(4) . 4_556 yes
Se4 La1 O2 116.89(2) 1_554 1_554 yes
Se4 La1 O3 69.18(5) 1_554 1_554 yes
Se4 La1 O3 69.18(5) 1_554 1_564 yes
Se1 La1 Se4 141.10(3) 1_565 1_554 yes
Se4 La1 Se4 68.59(6) 1_554 4_546 yes
Se4 La1 Se4 68.59(6) 1_554 4_556 yes
Se4 La1 O4 127.72(10) 1_554 4_556 yes
O2 La1 O3 74.99(5) 1_554 1_554 yes
O2 La1 O3 74.99(5) 1_554 1_564 yes
Se1 La1 O2 68.35(7) 1_565 1_554 yes
Se4 La1 O2 142.20(3) 4_546 1_554 yes
Se4 La1 O2 142.20(3) 4_556 1_554 yes
O2 La1 O4 115.40(11) 1_554 4_556 yes
O3 La1 O3 107.70(2) 1_554 1_564 yes
Se1 La1 O3 140.76(12) 1_565 1_554 yes
Se4 La1 O3 72.86(5) 4_546 1_554 yes
Se4 La1 O3 134.02(12) 4_556 1_554 yes
O3 La1 O4 126.15(1) 1_554 4_556 yes
Se1 La1 O3 76.16(4) 1_565 1_564 yes
Se4 La1 O3 134.02(12) 4_546 1_564 yes
Se4 La1 O3 72.86(5) 4_556 1_564 yes
O3 La1 O4 126.15(1) 1_564 4_556 yes
Se1 La1 Se4 133.01(2) 1_565 4_546 yes
Se1 La1 Se4 85.00(1) 1_565 4_556 yes
Se1 La1 O4 62.55(4) 1_565 4_556 yes
Se4 La1 Se4 75.58(6) 4_546 4_556 yes
Se4 La1 O4 70.67(3) 4_546 4_556 yes
Se4 La1 O4 70.67(3) 4_556 4_556 yes
O2 La2 O3 74.95(1) . . yes
O2 La2 O2 111.88(3) . 1_545 yes
O2 La2 O3 74.95(1) . 2_655 yes
Se3 La2 O2 138.14(1) 3_546 . yes
Se2 La2 O2 124.06(1) 3_556 . yes
Se3 La2 O2 74.70(1) 3_556 . yes
Se3 La2 O2 138.14(1) 4_546 . yes
Se3 La2 O2 74.70(1) 4_556 . yes
O2 La2 O3 74.95(1) 1_545 . yes
O3 La2 O3 124.74(3) . 2_655 yes
Se3 La2 O3 142.20(1) 3_546 . yes
Se2 La2 O3 117.63(1) 3_556 . yes
Se3 La2 O3 142.20(1) 3_556 . yes
Se3 La2 O3 66.93(1) 4_546 . yes
Se3 La2 O3 66.93(1) 4_556 . yes
O2 La2 O3 74.95(1) 1_545 2_655 yes
Se3 La2 O2 74.70(1) 3_546 1_545 yes
Se2 La2 O2 124.06(1) 3_556 1_545 yes
Se3 La2 O2 138.14(1) 3_556 1_545 yes
Se3 La2 O2 74.70(1) 4_546 1_545 yes
Se3 La2 O2 138.14(1) 4_556 1_545 yes
Se3 La2 O3 66.93(1) 3_546 2_655 yes
Se2 La2 O3 117.63(1) 3_556 2_655 yes
Se3 La2 O3 66.93(1) 3_556 2_655 yes
Se3 La2 O3 142.20(1) 4_546 2_655 yes
Se3 La2 O3 142.20(1) 4_556 2_655 yes
Se2 La2 Se3 64.57(1) 3_556 3_546 yes
Se3 La2 Se3 75.00(1) 3_546 3_556 yes
Se3 La2 Se3 83.69(1) 3_546 4_546 yes
Se3 La2 Se3 129.15(2) 3_546 4_556 yes
Se2 La2 Se3 64.57(1) 3_556 3_556 yes
Se2 La2 Se3 64.57(1) 3_556 4_546 yes
Se2 La2 Se3 64.57(1) 3_556 4_556 yes
Se3 La2 Se3 129.15(2) 3_556 4_546 yes
Se3 La2 Se3 83.69(1) 3_556 4_556 yes
Se3 La2 Se3 75.00(1) 4_546 4_556 yes
Se2 La3 Se3 66.13(5) . . yes
Se2 La3 Se4 125.15(7) . . yes
Se2 La3 O1 127.47(6) . . yes
Se2 La3 O4 68.88(7) . . yes
Se2 La3 Se3 66.13(5) . 1_565 yes
Se2 La3 O1 127.47(6) . 1_565 yes
Se2 La3 O4 68.88(7) . 1_565 yes
Se2 La3 O1 116.80(5) . 4_556 yes
Se3 La3 Se4 142.57(3) . . yes
Se3 La3 O1 74.30(1) . . yes
Se3 La3 O4 77.49(4) . . yes
Se3 La3 Se3 74.38(3) . 1_565 yes
Se3 La3 O1 133.35(5) . 1_565 yes
Se3 La3 O4 133.52(11) . 1_565 yes
Se3 La3 O1 64.54(1) . 4_556 yes
Se4 La3 O1 72.27(5) . . yes
Se4 La3 O4 75.66(1) . . yes
Se3 La3 Se4 142.57(3) 1_565 . yes
Se4 La3 O1 72.27(5) . 1_565 yes
Se4 La3 O4 75.66(1) . 1_565 yes
Se4 La3 O1 118.05(11) . 4_556 yes
O1 La3 O4 69.98(1) . . yes
Se3 La3 O1 133.35(5) 1_565 . yes
O1 La3 O1 104.69(12) . 1_565 yes
O1 La3 O4 147.46(4) . 1_565 yes
O1 La3 O1 71.08(7) . 4_556 yes
Se3 La3 O4 133.52(11) 1_565 . yes
O1 La3 O4 147.46(4) 1_565 . yes
O4 La3 O4 96.95(8) . 1_565 yes
O1 La3 O4 131.24(3) 4_556 . yes
Se3 La3 O1 74.30(1) 1_565 1_565 yes
Se3 La3 O4 77.49(4) 1_565 1_565 yes
Se3 La3 O1 64.54(1) 1_565 4_556 yes
O1 La3 O4 69.98(1) 1_565 1_565 yes
O1 La3 O1 71.08(7) 1_565 4_556 yes
O1 La3 O4 131.24(3) 4_556 1_565 yes
La1 Se1 La1 77.76(5) . 1_545 yes
La1 Se1 La1 133.31(4) . 2_655 yes
La1 Se1 La1 84.14(6) . 2_665 yes
La1 Se1 V1 136.91(4) . 3_546 yes
La1 Se1 V1 78.83(2) . 3_556 yes
La1 Se1 La1 84.14(6) 1_545 2_655 yes
La1 Se1 La1 133.31(4) 1_545 2_665 yes
La1 Se1 V1 78.83(2) 1_545 3_546 yes
La1 Se1 V1 136.91(4) 1_545 3_556 yes
La1 Se1 La1 77.76(5) 2_655 2_665 yes
La1 Se1 V1 78.83(2) 2_655 3_546 yes
La1 Se1 V1 136.91(4) 2_655 3_556 yes
La1 Se1 V1 136.91(4) 2_665 3_546 yes
La1 Se1 V1 78.83(2) 2_665 3_556 yes
V1 Se1 V1 94.79(4) 3_546 3_556 yes
La3 Se2 V1 83.00(1) . . yes
La3 Se2 V1 83.00(1) . 1_565 yes
La3 Se2 La3 158.03(4) . 2_565 yes
La2 Se2 La3 100.98(2) 3_456 . yes
V1 Se2 V1 100.46(5) . 1_565 yes
La3 Se2 V1 83.00(1) 2_565 . yes
La2 Se2 V1 129.77(3) 3_456 . yes
La3 Se2 V1 83.00(1) 2_565 1_565 yes
La2 Se2 V1 129.77(3) 3_456 1_565 yes
La2 Se2 La3 100.98(2) 3_456 2_565 yes
La3 Se3 La3 74.38(2) . 1_545 yes
La2 Se3 La3 150.25(6) 3_446 . yes
La2 Se3 La3 97.60(4) 3_456 . yes
La3 Se3 V2 128.98(6) . 4_546 yes
La3 Se3 V2 74.60(3) . 4_556 yes
La2 Se3 La3 97.60(4) 3_446 1_545 yes
La2 Se3 La3 150.25(6) 3_456 1_545 yes
La3 Se3 V2 74.60(3) 1_545 4_546 yes
La3 Se3 V2 128.98(6) 1_545 4_556 yes
La2 Se3 La2 75.00(1) 3_446 3_456 yes
La2 Se3 V2 73.33(2) 3_446 4_546 yes
La2 Se3 V2 127.89(3) 3_446 4_556 yes
La2 Se3 V2 127.89(3) 3_456 4_546 yes
La2 Se3 V2 73.33(2) 3_456 4_556 yes
V2 Se3 V2 95.47(3) 4_546 4_556 yes
La3 Se4 V2 79.22(4) . . yes
La1 Se4 La3 146.17(7) 1_556 . yes
La3 Se4 V2 79.22(4) . 1_565 yes
La1 Se4 La3 94.99(5) 4_546 . yes
La1 Se4 La3 94.99(5) 4_556 . yes
La1 Se4 V2 78.60(3) 1_556 . yes
V2 Se4 V2 97.21(3) . 1_565 yes
La1 Se4 V2 93.14(3) 4_546 . yes
La1 Se4 V2 166.94(5) 4_556 . yes
La1 Se4 V2 78.60(3) 1_556 1_565 yes
La1 Se4 La1 111.41(5) 1_556 4_546 yes
La1 Se4 La1 111.41(5) 1_556 4_556 yes
La1 Se4 V2 166.94(5) 4_546 1_565 yes
La1 Se4 V2 93.14(3) 4_556 1_565 yes
La1 Se4 La1 75.58(5) 4_546 4_556 yes
Se2 V1 O4 94.11(3) . . yes
Se2 V1 Se2 100.46(5) . 1_545 yes
Se2 V1 O4 94.11(3) . 2_555 yes
Se1 V1 Se2 177.16(5) 3_446 . yes
Se1 V1 Se2 82.38(2) 3_456 . yes
Se2 V1 O4 94.11(3) 1_545 . yes
O4 V1 O4 167.13(9) . 2_555 yes
Se1 V1 O4 85.65(3) 3_446 . yes
Se1 V1 O4 85.65(3) 3_456 . yes
Se2 V1 O4 94.11(3) 1_545 2_555 yes
Se1 V1 Se2 82.38(2) 3_446 1_545 yes
Se1 V1 Se2 177.16(5) 3_456 1_545 yes
Se1 V1 O4 85.65(3) 3_446 2_555 yes
Se1 V1 O4 85.65(3) 3_456 2_555 yes
Se1 V1 Se1 94.79(5) 3_446 3_456 yes
Se4 V2 O1 93.79(3) . . yes
Se4 V2 O3 91.42(3) . . yes
Se4 V2 Se4 97.21(3) . 1_545 yes
Se3 V2 Se4 178.81(4) 4_546 . yes
Se3 V2 Se4 83.66(1) 4_556 . yes
O1 V2 O3 172.12(6) . . yes
Se4 V2 O1 93.79(3) 1_545 . yes
Se3 V2 O1 86.96(3) 4_546 . yes
Se3 V2 O1 86.96(3) 4_556 . yes
Se4 V2 O3 91.42(3) 1_545 . yes
Se3 V2 O3 87.74(3) 4_546 . yes
Se3 V2 O3 87.74(3) 4_556 . yes
Se3 V2 Se4 83.66(1) 4_546 1_545 yes
Se3 V2 Se4 178.81(4) 4_556 1_545 yes
Se3 V2 Se3 95.47(3) 4_546 4_556 yes
La3 O1 V2 113.43(3) . . yes
La3 O1 La3 104.69(9) . 1_545 yes
La3 O1 La3 108.92(5) . 4_546 yes
La3 O1 V2 113.43(3) 1_545 . yes
La3 O1 V2 107.35(7) 4_546 . yes
La3 O1 La3 108.92(5) 1_545 4_546 yes
La1 O2 La2 106.82(2) 1_556 . yes
La2 O2 La2 111.88(3) . 1_565 yes
La1 O2 La2 106.82(2) 2_666 . yes
La1 O2 La2 106.82(2) 1_556 1_565 yes
La1 O2 La1 117.79(6) 1_556 2_666 yes
La1 O2 La2 106.82(2) 2_666 1_565 yes
La2 O3 V2 105.11(3) . . yes
La1 O3 La2 103.09(7) 1_546 . yes
La1 O3 La2 103.09(7) 1_556 . yes
La1 O3 V2 117.83(6) 1_546 . yes
La1 O3 V2 117.83(6) 1_556 . yes
La1 O3 La1 107.70(2) 1_546 1_556 yes
La3 O4 V1 113.79(7) . . yes
La3 O4 La3 96.95(5) . 1_545 yes
La1 O4 La3 115.44(5) 4_546 . yes
La3 O4 V1 113.79(7) 1_545 . yes
La1 O4 V1 102.14(8) 4_546 . yes
La1 O4 La3 115.44(5) 4_546 1_545 yes

loop_
_geom_bond_atom_site_label_1
_geom_bond_atom_site_label_2
_geom_bond_distance
_geom_bond_site_symmetry_2
_geom_bond_publ_flag
La1 Se1 3.116(2) . yes
La1 Se4 3.229(3) 1_554 yes
La1 O2 2.438(3) 1_554 yes
La1 O3 2.4218(6) 1_554 yes
La1 O3 2.4218(6) 1_564 yes
La1 Se1 3.116(2) 1_565 yes
La1 Se4 3.191(2) 4_546 yes
La1 Se4 3.191(2) 4_556 yes
La1 O4 2.8439(8) 4_556 yes
La2 O2 2.3605(6) . yes
La2 O3 2.4985(6) . yes
La2 O2 2.3605(6) 1_545 yes
La2 O3 2.4985(6) 2_655 yes
La2 Se3 3.2124(8) 3_546 yes
La2 Se2 3.2245(11) 3_556 yes
La2 Se3 3.2124(8) 3_556 yes
La2 Se3 3.2124(8) 4_546 yes
La2 Se3 3.2124(8) 4_556 yes
La3 Se2 3.062(3) . yes
La3 Se3 3.2352(12) . yes
La3 Se4 3.0671(16) . yes
La3 O1 2.470(2) . yes
La3 O4 2.6122(16) . yes
La3 Se3 3.2352(12) 1_565 yes
La3 O1 2.470(2) 1_565 yes
La3 O4 2.6122(16) 1_565 yes
La3 O1 2.569(2) 4_556 yes
Se1 V1 2.6570(12) 3_546 yes
Se1 V1 2.6570(12) 3_556 yes
Se2 V1 2.5443(12) . yes
Se2 V1 2.5443(12) 1_565 yes
Se3 V2 2.6426(9) 4_546 yes
Se3 V2 2.6426(9) 4_556 yes
Se4 V2 2.6070(9) . yes
Se4 V2 2.6070(9) 1_565 yes
V1 O4 1.8161(5) . yes
V1 O4 1.8161(5) 2_555 yes
V2 O1 1.8595(11) . yes
V2 O3 1.9202(11) . yes
